data_7100082
loop_
_publ_author_name
'Philip Mountford'
'Paul D. Bolton'
'Eric Clot'
'Andrew R. Cowley'

_publ_section_title
;
Well-defined imidotitanium alkyl cations: alpha-C-H or
beta-Si-C agostic interactions, migratory insertion vs [2+2]
cycloaddition, and the first structurally authenticated AlMe3 adduct of
any transition metal alkyl cation
;
_journal_name_full 'Chemical Communications'
_journal_paper_doi 10.1039/b504567c
_journal_year 2005
_chemical_formula_moiety ' C24 H55 N6 Si Ti, C24 B F20 '
_chemical_formula_sum 'C48 H55 B F20 N6 Si Ti'
_chemical_formula_weight 1182.76
_space_group_IT_number 2
_symmetry_cell_setting triclinic
_symmetry_space_group_name_Hall '-P 1'
_symmetry_space_group_name_H-M 'P -1'
_cell_angle_alpha 75.5723(5)
_cell_angle_beta 80.1952(5)
_cell_angle_gamma 86.9238(5)
_cell_formula_units_Z 2
_cell_length_a 11.9619(2)
_cell_length_b 12.7619(2)
_cell_length_c 17.9840(2)
_cell_measurement_temperature 150
_cell_volume 2619.78(7)
_diffrn_ambient_temperature 150
_exptl_crystal_density_diffrn 1.499
_cod_depositor_comments
;
The following automatic conversions were performed:
'_symmetry_cell_setting' value 'Triclinic' changed to 'triclinic'
according to '/home/saulius/struct/CIF-dictionaries/cif_core.dic'
dictionary named 'cif_core.dic' version 2.4.1 from 2010-06-29.

Automatic conversion script
Id: cif_fix_enum 1527 2010-12-29 10:47:43Z saulius 
;
_cod_original_sg_symbol_H-M 'P -1 '
_cod_original_formula_sum ' C48 H55 B1 F20 N6 Si Ti '
_cod_database_code 7100082

loop_
_symmetry_equiv_pos_as_xyz
x,y,z
-x,-y,-z

loop_
_atom_site_label
_atom_site_type_symbol
_atom_site_fract_x
_atom_site_fract_y
_atom_site_fract_z
_atom_site_U_iso_or_equiv
_atom_site_occupancy
_atom_site_adp_type
_atom_site_refinement_flags_posn
_atom_site_refinement_flags_adp
_atom_site_refinement_flags_occupancy
_atom_site_disorder_assembly
_atom_site_disorder_group
Ti1 Ti 0.09971(3) 0.37486(3) 0.27022(2) 0.0194 1.0000 Uani . . . . .
N1 N 0.21905(15) 0.36288(14) 0.31225(10) 0.0258 1.0000 Uani . . . . .
C1 C 0.32221(19) 0.35708(19) 0.34688(14) 0.0348 1.0000 Uani D . . . .
C2 C 0.3112(4) 0.4441(4) 0.3954(3) 0.0414(14) 0.614(11) Uiso D . P 1 1
C3 C 0.4253(4) 0.3824(5) 0.2845(3) 0.0520(15) 0.614(11) Uiso D . P 1 1
C4 C 0.3337(4) 0.2456(4) 0.4018(3) 0.0395(12) 0.614(11) Uiso D . P 1 1
C52 C 0.3498(8) 0.4641(6) 0.3597(6) 0.055(3) 0.386(11) Uiso D . P 1 2
C53 C 0.4248(6) 0.3254(8) 0.2881(4) 0.051(2) 0.386(11) Uiso D . P 1 2
C54 C 0.3189(7) 0.2661(6) 0.4223(5) 0.041(2) 0.386(11) Uiso D . P 1 2
N2 N 0.13457(14) 0.49642(13) 0.16605(9) 0.0223 1.0000 Uani . . . . .
C5 C 0.07576(17) 0.57011(16) 0.19934(11) 0.0216 1.0000 Uani . . . . .
N3 N 0.02827(14) 0.53024(13) 0.27360(9) 0.0220 1.0000 Uani . . . . .
C6 C 0.20725(19) 0.53249(17) 0.09020(12) 0.0284 1.0000 Uani . . . . .
C7 C 0.3214(3) 0.4761(3) 0.0885(2) 0.0637 1.0000 Uani . . . . .
C8 C 0.1500(3) 0.5201(3) 0.02357(15) 0.0679 1.0000 Uani . . . . .
C9 C 0.06290(19) 0.68516(16) 0.15531(12) 0.0268 1.0000 Uani . . . . .
Si1 Si 0.17741(5) 0.78317(5) 0.15079(4) 0.0306 1.0000 Uani . . . . .
C10 C 0.2260(2) 0.8494(2) 0.04741(17) 0.0471 1.0000 Uani . . . . .
C11 C 0.1170(3) 0.8874(2) 0.20166(18) 0.0485 1.0000 Uani . . . . .
C12 C 0.2942(2) 0.7087(2) 0.19666(17) 0.0422 1.0000 Uani . . . . .
C13 C -0.02021(19) 0.60399(17) 0.32227(12) 0.0277 1.0000 Uani . . . . .
C14 C 0.0539(3) 0.6055(3) 0.38259(18) 0.0535 1.0000 Uani . . . . .
C15 C -0.1413(2) 0.5779(2) 0.36140(18) 0.0460 1.0000 Uani . . . . .
N4 N -0.08092(15) 0.34714(14) 0.22290(10) 0.0270 1.0000 Uani D . . . .
N5 N -0.00886(14) 0.25859(14) 0.36995(10) 0.0237 1.0000 Uani D . . . .
N6 N 0.12066(15) 0.21485(14) 0.23237(10) 0.0266 1.0000 Uani D . . . .
C16 C -0.1616(3) 0.2787(4) 0.2855(2) 0.0265(10) 0.518(6) Uiso D . P 2 1
C17 C -0.1340(3) 0.2845(4) 0.3632(2) 0.0259(10) 0.518(6) Uiso D . P 2 1
C18 C 0.0171(4) 0.1444(3) 0.3668(2) 0.0263(10) 0.518(6) Uiso D . P 2 1
C19 C 0.1214(4) 0.1329(3) 0.3097(2) 0.0267(10) 0.518(6) Uiso D . P 2 1
C20 C 0.0308(4) 0.1859(4) 0.1923(3) 0.0306(11) 0.518(6) Uiso D . P 2 1
C21 C -0.0382(4) 0.2838(4) 0.1612(3) 0.0282(10) 0.518(6) Uiso D . P 2 1
C66 C -0.1653(4) 0.3282(4) 0.2985(3) 0.0283(11) 0.482(6) Uiso D . P 2 2
C67 C -0.1239(4) 0.2399(5) 0.3616(3) 0.0253(11) 0.482(6) Uiso D . P 2 2
C68 C 0.0608(5) 0.1544(4) 0.3759(3) 0.0255(11) 0.482(6) Uiso D . P 2 2
C69 C 0.0793(5) 0.1230(4) 0.2981(3) 0.0295(11) 0.482(6) Uiso D . P 2 2
C70 C 0.0550(4) 0.2292(5) 0.1665(3) 0.0343(12) 0.482(6) Uiso D . P 2 2
C71 C -0.0684(5) 0.2557(4) 0.1892(3) 0.0326(12) 0.482(6) Uiso D . P 2 2
C22 C -0.1323(2) 0.4447(2) 0.17822(15) 0.0375 1.0000 Uani . . . . .
C23 C 0.0005(2) 0.2846(2) 0.44434(13) 0.0351 1.0000 Uani . . . . .
C24 C 0.2365(2) 0.2019(2) 0.19271(19) 0.0490 1.0000 Uani . . . . .
B1 B 0.39925(19) 0.07004(18) 0.74857(14) 0.0224 1.0000 Uani . . . . .
C25 C 0.50398(17) 0.14364(16) 0.69023(12) 0.0228 1.0000 Uani . . . . .
C26 C 0.47731(17) 0.24034(17) 0.63977(13) 0.0261 1.0000 Uani . . . . .
C27 C 0.55427(19) 0.30466(17) 0.58404(13) 0.0285 1.0000 Uani . . . . .
C28 C 0.66702(18) 0.27342(17) 0.57554(12) 0.0268 1.0000 Uani . . . . .
C29 C 0.69876(17) 0.17823(17) 0.62243(12) 0.0246 1.0000 Uani . . . . .
C30 C 0.61759(17) 0.11552(16) 0.67760(12) 0.0226 1.0000 Uani . . . . .
F1 F 0.36828(10) 0.27579(10) 0.64521(8) 0.0342 1.0000 Uani . . . . .
F2 F 0.52171(13) 0.39648(11) 0.53745(8) 0.0415 1.0000 Uani . . . . .
F3 F 0.74423(12) 0.33535(11) 0.52142(8) 0.0378 1.0000 Uani . . . . .
F4 F 0.80839(10) 0.14558(11) 0.61428(8) 0.0335 1.0000 Uani . . . . .
F5 F 0.65720(10) 0.02146(10) 0.71919(7) 0.0293 1.0000 Uani . . . . .
C31 C 0.44061(16) -0.03743(16) 0.81117(12) 0.0227 1.0000 Uani . . . . .
C32 C 0.50732(17) -0.02389(16) 0.86431(12) 0.0244 1.0000 Uani . . . . .
C33 C 0.53626(18) -0.10534(19) 0.92456(13) 0.0298 1.0000 Uani . . . . .
C34 C 0.49733(19) -0.20843(18) 0.93504(13) 0.0315 1.0000 Uani . . . . .
C35 C 0.43067(19) -0.22723(17) 0.88466(14) 0.0312 1.0000 Uani . . . . .
C36 C 0.40368(17) -0.14266(17) 0.82499(13) 0.0270 1.0000 Uani . . . . .
F6 F 0.54751(11) 0.07543(10) 0.85838(7) 0.0309 1.0000 Uani . . . . .
F7 F 0.60205(13) -0.08529(12) 0.97316(8) 0.0422 1.0000 Uani . . . . .
F8 F 0.52246(14) -0.28853(12) 0.99420(9) 0.0469 1.0000 Uani . . . . .
F9 F 0.38981(14) -0.32690(11) 0.89459(9) 0.0452 1.0000 Uani . . . . .
F10 F 0.33491(12) -0.16997(10) 0.78038(8) 0.0366 1.0000 Uani . . . . .
C37 C 0.33107(17) 0.04007(16) 0.68385(12) 0.0249 1.0000 Uani . . . . .
C38 C 0.38751(18) -0.02030(17) 0.63398(13) 0.0280 1.0000 Uani . . . . .
C39 C 0.3470(2) -0.03862(18) 0.57125(13) 0.0338 1.0000 Uani . . . . .
C40 C 0.2438(2) 0.00472(19) 0.55498(14) 0.0357 1.0000 Uani . . . . .
C41 C 0.18376(19) 0.06480(18) 0.60176(14) 0.0320 1.0000 Uani . . . . .
C42 C 0.22739(18) 0.08170(17) 0.66451(13) 0.0271 1.0000 Uani . . . . .
F11 F 0.49050(11) -0.06379(11) 0.64571(8) 0.0347 1.0000 Uani . . . . .
F12 F 0.40718(14) -0.09856(13) 0.52585(9) 0.0485 1.0000 Uani . . . . .
F13 F 0.20159(15) -0.01292(13) 0.49404(9) 0.0501 1.0000 Uani . . . . .
F14 F 0.08144(13) 0.10742(12) 0.58707(9) 0.0468 1.0000 Uani . . . . .
F15 F 0.16262(11) 0.14504(11) 0.70537(8) 0.0339 1.0000 Uani . . . . .
C43 C 0.32061(17) 0.13591(17) 0.80769(12) 0.0249 1.0000 Uani . . . . .
C44 C 0.22319(18) 0.08797(18) 0.85474(13) 0.0288 1.0000 Uani . . . . .
C45 C 0.1574(2) 0.1297(2) 0.91158(14) 0.0371 1.0000 Uani . . . . .
C46 C 0.1889(2) 0.2249(2) 0.92470(14) 0.0383 1.0000 Uani . . . . .
C47 C 0.2839(2) 0.2765(2) 0.88053(14) 0.0345 1.0000 Uani . . . . .
C48 C 0.34750(18) 0.23204(18) 0.82375(13) 0.0281 1.0000 Uani . . . . .
F16 F 0.18807(11) -0.00644(11) 0.84521(8) 0.0355 1.0000 Uani . . . . .
F17 F 0.06343(13) 0.07906(14) 0.95394(9) 0.0526 1.0000 Uani . . . . .
F18 F 0.12554(15) 0.26615(15) 0.98052(9) 0.0560 1.0000 Uani . . . . .
F19 F 0.31517(13) 0.37019(12) 0.89250(10) 0.0471 1.0000 Uani . . . . .
F20 F 0.44033(11) 0.28823(11) 0.78474(8) 0.0360 1.0000 Uani . . . . .
H21 H 0.3807 0.4420 0.4197 0.0497 0.614 Uiso . . . 1 1
H22 H 0.2431 0.4287 0.4370 0.0497 0.614 Uiso . . . 1 1
H23 H 0.3028 0.5175 0.3604 0.0497 0.614 Uiso . . . 1 1
H31 H 0.4947 0.3780 0.3093 0.0624 0.614 Uiso . . . 1 1
H32 H 0.4175 0.4570 0.2512 0.0624 0.614 Uiso . . . 1 1
H33 H 0.4322 0.3289 0.2516 0.0624 0.614 Uiso . . . 1 1
H41 H 0.4044 0.2427 0.4250 0.0474 0.614 Uiso . . . 1 1
H42 H 0.2664 0.2326 0.4442 0.0474 0.614 Uiso . . . 1 1
H43 H 0.3378 0.1886 0.3720 0.0474 0.614 Uiso . . . 1 1
H521 H 0.4206 0.4564 0.3833 0.0665 0.386 Uiso . . . 1 2
H522 H 0.2856 0.4878 0.3956 0.0665 0.386 Uiso . . . 1 2
H523 H 0.3615 0.5192 0.3087 0.0665 0.386 Uiso . . . 1 2
H531 H 0.4963 0.3209 0.3105 0.0610 0.386 Uiso . . . 1 2
H532 H 0.4328 0.3816 0.2376 0.0610 0.386 Uiso . . . 1 2
H533 H 0.4100 0.2536 0.2789 0.0610 0.386 Uiso . . . 1 2
H541 H 0.3912 0.2659 0.4434 0.0488 0.386 Uiso . . . 1 2
H542 H 0.2534 0.2789 0.4618 0.0488 0.386 Uiso . . . 1 2
H543 H 0.3102 0.1946 0.4106 0.0488 0.386 Uiso . . . 1 2
H61 H 0.2201 0.6115 0.0826 0.0335 1.0000 Uiso . . . . .
H71 H 0.3685 0.5026 0.0361 0.0647 1.0000 Uiso . . . . .
H72 H 0.3606 0.4920 0.1292 0.0647 1.0000 Uiso . . . . .
H73 H 0.3107 0.3962 0.0990 0.0647 1.0000 Uiso . . . . .
H81 H 0.2023 0.5455 -0.0268 0.0822 1.0000 Uiso . . . . .
H82 H 0.0785 0.5644 0.0228 0.0822 1.0000 Uiso . . . . .
H83 H 0.1317 0.4423 0.0309 0.0822 1.0000 Uiso . . . . .
H91 H -0.0099 0.7138 0.1798 0.0319 1.0000 Uiso . . . . .
H92 H 0.0577 0.6843 0.1005 0.0319 1.0000 Uiso . . . . .
H101 H 0.2870 0.9020 0.0434 0.0547 1.0000 Uiso . . . . .
H102 H 0.1608 0.8886 0.0241 0.0547 1.0000 Uiso . . . . .
H103 H 0.2565 0.7934 0.0188 0.0547 1.0000 Uiso . . . . .
H111 H 0.1773 0.9398 0.1995 0.0598 1.0000 Uiso . . . . .
H112 H 0.0539 0.9267 0.1758 0.0598 1.0000 Uiso . . . . .
H113 H 0.0870 0.8521 0.2572 0.0598 1.0000 Uiso . . . . .
H121 H 0.3554 0.7603 0.1945 0.0516 1.0000 Uiso . . . . .
H122 H 0.2651 0.6726 0.2522 0.0516 1.0000 Uiso . . . . .
H123 H 0.3256 0.6527 0.1682 0.0516 1.0000 Uiso . . . . .
H131 H -0.0222 0.6775 0.2863 0.0332 1.0000 Uiso . . . . .
H141 H 0.0199 0.6559 0.4151 0.0714 1.0000 Uiso . . . . .
H142 H 0.1315 0.6306 0.3558 0.0714 1.0000 Uiso . . . . .
H143 H 0.0592 0.5309 0.4166 0.0714 1.0000 Uiso . . . . .
H151 H -0.1692 0.6307 0.3934 0.0561 1.0000 Uiso . . . . .
H152 H -0.1443 0.5029 0.3957 0.0561 1.0000 Uiso . . . . .
H153 H -0.1905 0.5829 0.3209 0.0561 1.0000 Uiso . . . . .
H161 H -0.2408 0.3057 0.2811 0.0318 0.518 Uiso . . . 2 1
H162 H -0.1545 0.2021 0.2807 0.0318 0.518 Uiso . . . 2 1
H171 H -0.1517 0.3593 0.3702 0.0311 0.518 Uiso . . . 2 1
H172 H -0.1821 0.2313 0.4052 0.0311 0.518 Uiso . . . 2 1
H181 H 0.0287 0.1017 0.4197 0.0315 0.518 Uiso . . . 2 1
H182 H -0.0489 0.1149 0.3514 0.0315 0.518 Uiso . . . 2 1
H191 H 0.1899 0.1445 0.3315 0.0320 0.518 Uiso . . . 2 1
H192 H 0.1243 0.0583 0.3010 0.0320 0.518 Uiso . . . 2 1
H201 H -0.0204 0.1309 0.2303 0.0367 0.518 Uiso . . . 2 1
H202 H 0.0678 0.1550 0.1482 0.0367 0.518 Uiso . . . 2 1
H211 H 0.0099 0.3324 0.1163 0.0339 0.518 Uiso . . . 2 1
H212 H -0.1050 0.2600 0.1432 0.0339 0.518 Uiso . . . 2 1
H661 H -0.1756 0.3968 0.3163 0.0340 0.482 Uiso . . . 2 2
H662 H -0.2396 0.3065 0.2888 0.0340 0.482 Uiso . . . 2 2
H671 H -0.1750 0.2378 0.4121 0.0304 0.482 Uiso . . . 2 2
H672 H -0.1264 0.1689 0.3479 0.0304 0.482 Uiso . . . 2 2
H681 H 0.1359 0.1654 0.3899 0.0307 0.482 Uiso . . . 2 2
H682 H 0.0195 0.0953 0.4171 0.0307 0.482 Uiso . . . 2 2
H691 H 0.1366 0.0627 0.3000 0.0354 0.482 Uiso . . . 2 2
H692 H 0.0058 0.0979 0.2896 0.0354 0.482 Uiso . . . 2 2
H701 H 0.0894 0.2895 0.1228 0.0411 0.482 Uiso . . . 2 2
H702 H 0.0604 0.1606 0.1486 0.0411 0.482 Uiso . . . 2 2
H711 H -0.1056 0.1918 0.2280 0.0392 0.482 Uiso . . . 2 2
H712 H -0.1058 0.2725 0.1418 0.0392 0.482 Uiso . . . 2 2
H221 H -0.2029 0.4247 0.1624 0.0468 1.0000 Uiso . . . . .
H222 H -0.1516 0.4978 0.2111 0.0468 1.0000 Uiso . . . . .
H223 H -0.0773 0.4779 0.1307 0.0468 1.0000 Uiso . . . . .
H231 H -0.0471 0.2336 0.4881 0.0418 1.0000 Uiso . . . . .
H232 H -0.0265 0.3606 0.4427 0.0418 1.0000 Uiso . . . . .
H233 H 0.0815 0.2773 0.4524 0.0418 1.0000 Uiso . . . . .
H241 H 0.2433 0.1317 0.1769 0.0562 1.0000 Uiso . . . . .
H242 H 0.2915 0.2021 0.2288 0.0562 1.0000 Uiso . . . . .
H243 H 0.2537 0.2630 0.1454 0.0562 1.0000 Uiso . . . . .

loop_
_atom_site_aniso_label
_atom_site_aniso_U_11
_atom_site_aniso_U_22
_atom_site_aniso_U_33
_atom_site_aniso_U_23
_atom_site_aniso_U_13
_atom_site_aniso_U_12
Ti1 0.02300(17) 0.01771(16) 0.01723(16) -0.00461(12) -0.00261(13) 0.00097(12)
N1 0.0270(9) 0.0239(8) 0.0255(9) -0.0039(7) -0.0050(7) 0.0005(7)
C1 0.0295(11) 0.0377(12) 0.0377(13) -0.0049(10) -0.0140(10) 0.0007(9)
N2 0.0278(9) 0.0214(8) 0.0170(8) -0.0052(6) -0.0009(7) -0.0002(6)
C5 0.0250(10) 0.0207(9) 0.0207(9) -0.0059(7) -0.0071(8) 0.0012(7)
N3 0.0277(9) 0.0205(8) 0.0182(8) -0.0068(6) -0.0024(7) 0.0023(6)
C6 0.0372(12) 0.0259(10) 0.0206(10) -0.0066(8) 0.0030(9) -0.0060(9)
C7 0.0544(18) 0.0464(16) 0.0611(19) 0.0121(14) 0.0295(15) 0.0132(13)
C8 0.090(2) 0.095(3) 0.0201(12) -0.0166(14) 0.0054(14) -0.050(2)
C9 0.0349(11) 0.0216(10) 0.0233(10) -0.0042(8) -0.0061(8) 0.0017(8)
Si1 0.0329(3) 0.0247(3) 0.0344(3) -0.0076(2) -0.0046(3) -0.0026(2)
C10 0.0421(14) 0.0428(15) 0.0519(16) -0.0088(12) 0.0028(12) -0.0085(11)
C11 0.0489(16) 0.0443(15) 0.0562(17) -0.0218(13) -0.0031(13) -0.0085(12)
C12 0.0395(13) 0.0363(13) 0.0531(16) -0.0068(11) -0.0183(12) -0.0053(10)
C13 0.0357(11) 0.0237(10) 0.0237(10) -0.0090(8) -0.0007(9) 0.0037(8)
C14 0.0592(18) 0.070(2) 0.0491(16) -0.0449(15) -0.0160(14) 0.0068(15)
C15 0.0358(13) 0.0466(15) 0.0579(17) -0.0279(13) 0.0068(12) 0.0061(11)
N4 0.0298(9) 0.0273(9) 0.0246(9) -0.0052(7) -0.0078(7) -0.0012(7)
N5 0.0271(9) 0.0241(8) 0.0184(8) -0.0043(7) -0.0009(7) 0.0003(7)
N6 0.0306(9) 0.0224(8) 0.0254(9) -0.0071(7) 0.0012(7) 0.0010(7)
C22 0.0423(13) 0.0349(12) 0.0398(13) -0.0059(10) -0.0243(11) 0.0013(10)
C23 0.0402(13) 0.0459(14) 0.0183(10) -0.0045(9) -0.0049(9) -0.0071(10)
C24 0.0402(14) 0.0303(12) 0.0700(19) -0.0182(12) 0.0173(13) 0.0017(10)
B1 0.0196(10) 0.0214(10) 0.0257(11) -0.0043(9) -0.0045(8) 0.0012(8)
C25 0.0233(10) 0.0207(9) 0.0249(10) -0.0059(8) -0.0054(8) 0.0002(7)
C26 0.0226(10) 0.0257(10) 0.0306(11) -0.0069(8) -0.0060(8) 0.0017(8)
C27 0.0349(11) 0.0212(10) 0.0282(11) -0.0018(8) -0.0082(9) 0.0001(8)
C28 0.0297(11) 0.0281(11) 0.0219(10) -0.0069(8) 0.0012(8) -0.0068(8)
C29 0.0213(9) 0.0297(11) 0.0245(10) -0.0109(8) -0.0020(8) 0.0001(8)
C30 0.0255(10) 0.0208(9) 0.0216(9) -0.0048(7) -0.0056(8) 0.0019(7)
F1 0.0240(6) 0.0280(6) 0.0457(8) 0.0008(6) -0.0084(6) 0.0049(5)
F2 0.0451(8) 0.0289(7) 0.0416(8) 0.0102(6) -0.0102(6) -0.0005(6)
F3 0.0365(7) 0.0395(7) 0.0296(7) -0.0003(6) 0.0068(6) -0.0104(6)
F4 0.0216(6) 0.0421(7) 0.0342(7) -0.0095(6) 0.0020(5) 0.0019(5)
F5 0.0231(6) 0.0276(6) 0.0327(7) -0.0006(5) -0.0043(5) 0.0062(5)
C31 0.0195(9) 0.0234(10) 0.0230(9) -0.0036(8) -0.0011(7) 0.0022(7)
C32 0.0209(9) 0.0235(10) 0.0264(10) -0.0034(8) -0.0017(8) 0.0008(7)
C33 0.0262(10) 0.0391(12) 0.0238(10) -0.0062(9) -0.0060(8) 0.0020(9)
C34 0.0334(12) 0.0305(11) 0.0243(10) 0.0021(9) -0.0018(9) 0.0054(9)
C35 0.0322(11) 0.0219(10) 0.0342(11) -0.0006(9) 0.0007(9) -0.0019(8)
C36 0.0226(10) 0.0265(10) 0.0310(11) -0.0061(9) -0.0038(8) -0.0007(8)
F6 0.0343(7) 0.0279(6) 0.0318(7) -0.0051(5) -0.0103(5) -0.0053(5)
F7 0.0457(8) 0.0488(9) 0.0334(7) -0.0036(6) -0.0194(6) -0.0002(7)
F8 0.0585(10) 0.0383(8) 0.0349(8) 0.0093(6) -0.0120(7) 0.0074(7)
F9 0.0555(9) 0.0227(7) 0.0514(9) 0.0032(6) -0.0082(7) -0.0083(6)
F10 0.0383(7) 0.0284(7) 0.0450(8) -0.0049(6) -0.0153(6) -0.0087(5)
C37 0.0257(10) 0.0214(9) 0.0266(10) -0.0024(8) -0.0053(8) -0.0029(8)
C38 0.0266(10) 0.0257(10) 0.0319(11) -0.0059(9) -0.0067(9) -0.0010(8)
C39 0.0447(13) 0.0289(11) 0.0297(11) -0.0090(9) -0.0070(10) -0.0062(10)
C40 0.0475(14) 0.0323(12) 0.0283(11) -0.0001(9) -0.0165(10) -0.0105(10)
C41 0.0300(11) 0.0274(11) 0.0362(12) 0.0042(9) -0.0152(9) -0.0049(9)
C42 0.0262(10) 0.0233(10) 0.0301(11) -0.0014(8) -0.0070(8) -0.0013(8)
F11 0.0300(7) 0.0367(7) 0.0424(8) -0.0191(6) -0.0082(6) 0.0080(5)
F12 0.0613(10) 0.0505(9) 0.0421(8) -0.0262(7) -0.0089(7) -0.0009(7)
F13 0.0694(11) 0.0500(9) 0.0379(8) -0.0076(7) -0.0294(8) -0.0115(8)
F14 0.0405(8) 0.0462(8) 0.0550(9) 0.0005(7) -0.0308(7) 0.0019(6)
F15 0.0254(6) 0.0350(7) 0.0412(7) -0.0073(6) -0.0103(5) 0.0076(5)
C43 0.0225(10) 0.0253(10) 0.0263(10) -0.0043(8) -0.0069(8) 0.0051(8)
C44 0.0245(10) 0.0299(11) 0.0299(11) -0.0037(9) -0.0051(9) 0.0027(8)
C45 0.0264(11) 0.0505(14) 0.0283(11) -0.0038(10) 0.0025(9) 0.0047(10)
C46 0.0368(13) 0.0532(15) 0.0269(11) -0.0167(11) -0.0058(10) 0.0162(11)
C47 0.0356(12) 0.0389(13) 0.0354(12) -0.0172(10) -0.0148(10) 0.0113(10)
C48 0.0248(10) 0.0301(11) 0.0307(11) -0.0091(9) -0.0069(8) 0.0045(8)
F16 0.0283(7) 0.0327(7) 0.0418(8) -0.0046(6) -0.0001(6) -0.0055(5)
F17 0.0369(8) 0.0652(11) 0.0439(9) -0.0052(8) 0.0141(7) -0.0016(7)
F18 0.0539(10) 0.0772(12) 0.0412(9) -0.0314(9) -0.0005(7) 0.0185(8)
F19 0.0518(9) 0.0451(9) 0.0575(10) -0.0322(8) -0.0194(8) 0.0121(7)
F20 0.0289(7) 0.0334(7) 0.0493(8) -0.0175(6) -0.0040(6) -0.0032(5)

loop_
_geom_bond_atom_site_label_1
_geom_bond_site_symmetry_1
_geom_bond_atom_site_label_2
_geom_bond_site_symmetry_2
_geom_bond_distance
_geom_bond_publ_flag
Ti1 . N6 . 2.2968(17) yes
Ti1 . N5 . 2.2787(17) yes
Ti1 . N4 . 2.5252(18) yes
Ti1 . N3 . 2.1276(16) yes
Ti1 . N2 . 2.1083(17) yes
Ti1 . N1 . 1.7085(18) yes
N1 . C1 . 1.465(3) yes
C1 . C4 . 1.531(5) yes
C1 . C3 . 1.509(5) yes
C1 . C2 . 1.562(5) yes
C1 . C54 . 1.547(6) yes
C1 . C53 . 1.583(7) yes
C1 . C52 . 1.502(7) yes
C2 . H23 . 1.000 no
C2 . H22 . 1.000 no
C2 . H21 . 1.000 no
C3 . H33 . 1.000 no
C3 . H32 . 1.000 no
C3 . H31 . 1.000 no
C4 . H43 . 1.000 no
C4 . H42 . 1.000 no
C4 . H41 . 1.000 no
C52 . H523 . 1.000 no
C52 . H522 . 1.000 no
C52 . H521 . 1.000 no
C53 . H533 . 1.000 no
C53 . H532 . 1.000 no
C53 . H531 . 1.000 no
C54 . H543 . 1.000 no
C54 . H542 . 1.000 no
C54 . H541 . 1.000 no
N2 . C6 . 1.468(3) yes
N2 . C5 . 1.343(3) yes
C5 . C9 . 1.498(3) yes
C5 . N3 . 1.341(3) yes
N3 . C13 . 1.472(2) yes
C6 . H61 . 1.000 no
C6 . C8 . 1.521(4) yes
C6 . C7 . 1.508(4) yes
C7 . H73 . 1.000 no
C7 . H72 . 1.000 no
C7 . H71 . 1.000 no
C8 . H83 . 1.000 no
C8 . H82 . 1.000 no
C8 . H81 . 1.000 no
C9 . H92 . 1.000 no
C9 . H91 . 1.000 no
C9 . Si1 . 1.882(2) yes
Si1 . C12 . 1.843(3) yes
Si1 . C11 . 1.845(3) yes
Si1 . C10 . 1.847(3) yes
C10 . H103 . 1.000 no
C10 . H102 . 1.000 no
C10 . H101 . 1.000 no
C11 . H113 . 1.000 no
C11 . H112 . 1.000 no
C11 . H111 . 1.000 no
C12 . H123 . 1.000 no
C12 . H122 . 1.000 no
C12 . H121 . 1.000 no
C13 . H131 . 1.000 no
C13 . C15 . 1.514(3) yes
C13 . C14 . 1.518(4) yes
C14 . H143 . 1.000 no
C14 . H142 . 1.000 no
C14 . H141 . 1.000 no
C15 . H153 . 1.000 no
C15 . H152 . 1.000 no
C15 . H151 . 1.000 no
N4 . C22 . 1.470(3) yes
N4 . C21 . 1.534(5) yes
N4 . C16 . 1.480(4) yes
N4 . C22 . 1.470(3) yes
N4 . C71 . 1.433(5) yes
N4 . C66 . 1.523(5) yes
N5 . C23 . 1.479(3) yes
N5 . C18 . 1.487(4) yes
N5 . C17 . 1.534(4) yes
N5 . C23 . 1.479(3) yes
N5 . C68 . 1.521(5) yes
N5 . C67 . 1.448(5) yes
N6 . C24 . 1.468(3) yes
N6 . C20 . 1.500(5) yes
N6 . C19 . 1.519(5) yes
N6 . C24 . 1.468(3) yes
N6 . C70 . 1.499(5) yes
N6 . C69 . 1.480(5) yes
C16 . H162 . 1.000 no
C16 . H161 . 1.000 no
C16 . C17 . 1.510(6) yes
C17 . H172 . 1.000 no
C17 . H171 . 1.000 no
C18 . H182 . 1.000 no
C18 . H181 . 1.000 no
C18 . C19 . 1.501(6) yes
C19 . H192 . 1.000 no
C19 . H191 . 1.000 no
C20 . H202 . 1.000 no
C20 . H201 . 1.000 no
C20 . C21 . 1.501(6) yes
C21 . H212 . 1.000 no
C21 . H211 . 1.000 no
C66 . H662 . 1.000 no
C66 . H661 . 1.000 no
C66 . C67 . 1.515(6) yes
C67 . H672 . 1.000 no
C67 . H671 . 1.000 no
C68 . H682 . 1.000 no
C68 . H681 . 1.000 no
C68 . C69 . 1.526(6) yes
C69 . H692 . 1.000 no
C69 . H691 . 1.000 no
C70 . H702 . 1.000 no
C70 . H701 . 1.000 no
C70 . C71 . 1.507(7) yes
C71 . H712 . 1.000 no
C71 . H711 . 1.000 no
C22 . H223 . 1.000 no
C22 . H222 . 1.000 no
C22 . H221 . 1.000 no
C23 . H233 . 1.000 no
C23 . H232 . 1.000 no
C23 . H231 . 1.000 no
C24 . H243 . 1.000 no
C24 . H242 . 1.000 no
C24 . H241 . 1.000 no
B1 . C43 . 1.656(3) yes
B1 . C37 . 1.657(3) yes
B1 . C31 . 1.656(3) yes
B1 . C25 . 1.655(3) yes
C25 . C30 . 1.382(3) yes
C25 . C26 . 1.395(3) yes
C26 . F1 . 1.353(2) yes
C26 . C27 . 1.372(3) yes
C27 . F2 . 1.342(2) yes
C27 . C28 . 1.380(3) yes
C28 . F3 . 1.347(2) yes
C28 . C29 . 1.371(3) yes
C29 . F4 . 1.349(2) yes
C29 . C30 . 1.388(3) yes
C30 . F5 . 1.355(2) yes
C31 . C36 . 1.386(3) yes
C31 . C32 . 1.392(3) yes
C32 . F6 . 1.353(2) yes
C32 . C33 . 1.379(3) yes
C33 . F7 . 1.348(3) yes
C33 . C34 . 1.377(3) yes
C34 . F8 . 1.342(3) yes
C34 . C35 . 1.374(3) yes
C35 . F9 . 1.346(3) yes
C35 . C36 . 1.387(3) yes
C36 . F10 . 1.355(3) yes
C37 . C42 . 1.388(3) yes
C37 . C38 . 1.391(3) yes
C38 . F11 . 1.352(2) yes
C38 . C39 . 1.375(3) yes
C39 . F12 . 1.350(3) yes
C39 . C40 . 1.374(4) yes
C40 . F13 . 1.353(3) yes
C40 . C41 . 1.367(4) yes
C41 . F14 . 1.353(3) yes
C41 . C42 . 1.388(3) yes
C42 . F15 . 1.352(3) yes
C43 . C48 . 1.394(3) yes
C43 . C44 . 1.390(3) yes
C44 . F16 . 1.356(3) yes
C44 . C45 . 1.378(3) yes
C45 . F17 . 1.343(3) yes
C45 . C46 . 1.377(4) yes
C46 . F18 . 1.350(3) yes
C46 . C47 . 1.367(4) yes
C47 . F19 . 1.349(3) yes
C47 . C48 . 1.386(3) yes
C48 . F20 . 1.345(3) yes
